data_7213150
loop_
_publ_author_name
'Lomas, John S.'
'Lacroix, Jean-Christophe'
'Vaissermann, Jacqueline'

_publ_contact_author
;
  John S. Lomas                       
;
_publ_section_title
;
 Rotation barriers in aryl- and heteroaryldi(1-adamantyl)methyl systems;
 the ionic hydrogenation of heteroaryldi(1-adamantyl)methanols
;
_journal_issue 10
_journal_name_full 'Journal of the Chemical Society, Perkin Transactions 2'
_journal_page_first 2001
_journal_paper_doi 10.1039/a905455c
_journal_year 1999
_chemical_compound_source
;
direct synthesis by lithiation of 3-methylfuran followed by reaction with
 diadamantyl ketone and separation from the 4-methylfuranyl derivative by
 chromatography and crystallization
;
_chemical_formula_moiety ' C26 H36 O2 '
_chemical_formula_sum 'C26 H36 O2'
_chemical_formula_weight 380.57
_chemical_melting_point 442.15
_chemical_name_systematic
;
anti[2-(3-methylfuranyl)]di(1-adamantyl)methanol
;
_space_group_IT_number 2
_symmetry_cell_setting triclinic
_symmetry_space_group_name_Hall '-P 1'
_symmetry_space_group_name_H-M 'P -1'
_atom_sites_solution_hydrogens ' located on a difference Fourier map '
_atom_sites_solution_primary direct
_audit_creation_date 98-10-01
_audit_creation_method CRYSTALS
_cell_angle_alpha 68.89(4)
_cell_angle_beta 87.16(5)
_cell_angle_gamma 80.26(3)
_cell_formula_units_Z 2
_cell_length_a 6.663(4)
_cell_length_b 11.047(3)
_cell_length_c 15.062(8)
_cell_measurement_reflns_used 25
_cell_measurement_temperature 295
_cell_measurement_theta_max 13.5
_cell_measurement_theta_min 12.9
_cell_volume 1019.3(9)
_computing_cell_refinement 'CAD-4 software (Enraf-Nonius, 1989)'
_computing_data_collection 'CAD-4 software (Enraf-Nonius, 1989)'
_computing_data_reduction
;
RC93 (Watkin, D.J., Prout, C.K., Lilley, P.M.deQ. 1994)
;
_computing_molecular_graphics
;
 CAMERON (Watkin, Prout & Pearce,  1996)
;
_computing_publication_material
;
CRYSTALS Issue 10 (Watkin, Prout, Carruthers & Betteridge, 1996)
;
_computing_structure_refinement
;
CRYSTALS Issue 10 (Watkin, Prout, Carruthers & Betteridge, 1996)
;
_diffrn_ambient_temperature 295
_diffrn_measurement_device '  Enraf-Nonius CAD4 '
_diffrn_measurement_method 2\q/\w
_diffrn_radiation_monochromator ' graphite '
_diffrn_radiation_type 'Mo K\a'
_diffrn_radiation_wavelength 0.71069
_diffrn_reflns_av_R_equivalents 0.03
_diffrn_reflns_limit_h_max 7
_diffrn_reflns_limit_h_min 0
_diffrn_reflns_limit_k_max 13
_diffrn_reflns_limit_k_min -12
_diffrn_reflns_limit_l_max 17
_diffrn_reflns_limit_l_min -17
_diffrn_reflns_number 3899
_diffrn_reflns_theta_max 25
_diffrn_reflns_theta_min 1
_diffrn_standards_decay_% 12.2
_diffrn_standards_interval_time 3600s
_diffrn_standards_number 2
_exptl_absorpt_coefficient_mu 0.07
_exptl_absorpt_correction_type none
_exptl_crystal_colour ' colourless '
_exptl_crystal_density_diffrn 1.24
_exptl_crystal_description ' prism '
_exptl_crystal_F_000 416.09
_exptl_crystal_size_max 0.6
_exptl_crystal_size_mid 0.4
_exptl_crystal_size_min 0.3
_refine_diff_density_max 0.35
_refine_diff_density_min -0.29
_refine_ls_extinction_coef 31.57
_refine_ls_extinction_method 'Larson 1970 Crystallographic Computing eq 22'
_refine_ls_goodness_of_fit_obs 1.1759
_refine_ls_hydrogen_treatment
;
 one overall isotropic thermal parameter refined
;
_refine_ls_matrix_type full
_refine_ls_number_parameters 255
_refine_ls_number_reflns 2289
_refine_ls_R_factor_obs 0.0734
_refine_ls_shift/esd_max 0.003814
_refine_ls_structure_factor_coef F
_refine_ls_weighting_scheme
;
 Chebychev polynomial (Carruthers & Watkin, 1979)
;
_refine_ls_wR_factor_obs 0.0846
_reflns_limit_h_max 7
_reflns_limit_h_min -7
_reflns_limit_k_max 13
_reflns_limit_k_min -11
_reflns_limit_l_max 17
_reflns_limit_l_min 0
_reflns_number_observed 2289
_reflns_number_total 3563
_reflns_observed_criterion >3.00\s(I)
_cod_data_source_file 905455csup1.cif
_cod_data_source_block CRYSTALS_cif
_cod_depositor_comments
;
The following automatic conversions were performed:

'_cell_measurement_temperature' value '295K' was changed to '295' -
the value should be numeric and without a unit
designator.

'_diffrn_ambient_temperature' value '295K' was changed
to '295' - the value should be numeric and without a unit
designator.

'_chemical_melting_point' value '169C' was changed to
'442.15' - it was converted from degrees Celsius(C) to
Kelvins(K).

'_symmetry_cell_setting' value 'Triclinic ' changed to
'triclinic' according to
/home/saulius/struct/CIF-dictionaries/cif_core.dic dictionary named
'cif_core.dic' version 2.4.2 from
2011-04-26.

'_exptl_absorpt_correction_type' value ' none' changed
to 'none' according to
/home/saulius/struct/CIF-dictionaries/cif_core.dic dictionary named
'cif_core.dic' version 2.4.2 from
2011-04-26.

'_refine_ls_matrix_type' value ' full ' changed to
'full' according to
/home/saulius/struct/CIF-dictionaries/cif_core.dic dictionary named
'cif_core.dic' version 2.4.2 from 2011-04-26.

Automatic conversion script
Id: cif_fix_values 1891 2012-01-12 08:04:46Z andrius 

The following automatic conversions were performed:

'_atom_sites_solution_primary' value ' Direct_Methods ' was changed
to 'direct'.

Automatic conversion script
Id: cif_fix_values 6452 2018-10-05 10:23:21Z andrius 
;
_cod_original_cell_volume 1019.2(9)
_cod_original_sg_symbol_H-M 'P -1 '
_cod_original_formula_sum ' C26 H36 O2 '
_cod_database_code 7213150

loop_
_symmetry_equiv_pos_as_xyz
x,y,z
-x,-y,-z

loop_
_atom_site_aniso_label
_atom_site_aniso_U_11
_atom_site_aniso_U_22
_atom_site_aniso_U_33
_atom_site_aniso_U_23
_atom_site_aniso_U_13
_atom_site_aniso_U_12
O1 0.040(1) 0.058(1) 0.038(1) -0.0156(9) 0.0054(8) -0.0195(9)
O11 0.035(1) 0.062(1) 0.052(1) -0.026(1) 0.0001(9) -0.0157(9)
C2 0.032(1) 0.034(1) 0.037(1) -0.009(1) -0.002(1) -0.006(1)
C3 0.044(1) 0.036(1) 0.038(1) -0.011(1) -0.000(1) -0.003(1)
C4 0.050(2) 0.051(2) 0.038(2) -0.015(1) 0.009(1) -0.005(1)
C5 0.043(2) 0.066(2) 0.043(2) -0.015(1) 0.007(1) -0.015(1)
C10 0.029(1) 0.043(1) 0.038(1) -0.016(1) 0.000(1) -0.010(1)
C30 0.066(2) 0.062(2) 0.046(2) -0.029(2) -0.005(1) -0.011(2)
C101 0.037(1) 0.039(1) 0.037(1) -0.015(1) 0.004(1) -0.012(1)
C102 0.047(2) 0.047(2) 0.044(2) -0.013(1) 0.010(1) -0.012(1)
C103 0.064(2) 0.047(2) 0.043(2) -0.008(1) 0.008(1) -0.013(1)
C104 0.065(2) 0.044(2) 0.064(2) -0.011(2) -0.003(2) -0.015(1)
C105 0.068(2) 0.043(2) 0.056(2) -0.025(1) -0.000(2) -0.010(1)
C106 0.056(2) 0.046(2) 0.071(2) -0.016(2) -0.000(2) 0.004(1)
C107 0.045(2) 0.050(2) 0.068(2) -0.015(2) -0.016(2) -0.008(1)
C108 0.041(2) 0.044(2) 0.052(2) -0.015(1) -0.003(1) -0.012(1)
C109 0.063(2) 0.047(2) 0.047(2) -0.022(1) -0.002(1) -0.011(1)
C110 0.080(2) 0.047(2) 0.047(2) -0.012(1) -0.015(2) -0.009(2)
C201 0.030(1) 0.041(1) 0.034(1) -0.013(1) 0.000(1) -0.008(1)
C202 0.037(1) 0.048(2) 0.049(2) -0.016(1) 0.007(1) -0.011(1)
C203 0.041(2) 0.053(2) 0.054(2) -0.021(2) 0.007(1) -0.003(1)
C204 0.061(2) 0.046(2) 0.048(2) -0.022(1) 0.008(1) -0.003(1)
C205 0.047(2) 0.043(2) 0.042(2) -0.018(1) -0.002(1) -0.011(1)
C206 0.055(2) 0.037(2) 0.054(2) -0.016(1) 0.000(1) -0.010(1)
C207 0.050(2) 0.042(2) 0.044(2) -0.009(1) -0.004(1) -0.002(1)
C208 0.044(2) 0.042(1) 0.038(1) -0.012(1) -0.003(1) -0.007(1)
C209 0.037(1) 0.041(1) 0.036(1) -0.013(1) -0.002(1) -0.006(1)
C210 0.043(2) 0.050(2) 0.066(2) -0.023(2) -0.002(1) 0.004(1)

loop_
_atom_site_label
_atom_site_fract_x
_atom_site_fract_y
_atom_site_fract_z
_atom_site_U_iso_or_equiv
_atom_site_occupancy
_atom_site_thermal_displace_type
O1 0.4994(3) 0.2331(2) 0.6199(1) 0.0428 1.0000 Uani
O11 0.0203(3) 0.1156(2) 0.6641(1) 0.0447 1.0000 Uani
C2 0.3349(4) 0.1766(2) 0.6124(2) 0.0350 1.0000 Uani
C3 0.3311(4) 0.1689(3) 0.5241(2) 0.0398 1.0000 Uani
C4 0.5012(5) 0.2255(3) 0.4754(2) 0.0461 1.0000 Uani
C5 0.5970(5) 0.2616(3) 0.5335(2) 0.0496 1.0000 Uani
C10 0.1979(4) 0.1432(3) 0.6984(2) 0.0349 1.0000 Uani
C30 0.1880(5) 0.1148(3) 0.4811(2) 0.0530 1.0000 Uani
C101 0.3003(4) 0.0075(3) 0.7774(2) 0.0364 1.0000 Uani
C102 0.1703(4) -0.0325(3) 0.8671(2) 0.0456 1.0000 Uani
C103 0.2587(5) -0.1700(3) 0.9379(2) 0.0516 1.0000 Uani
C104 0.2688(5) -0.2723(3) 0.8915(3) 0.0569 1.0000 Uani
C105 0.4065(5) -0.2365(3) 0.8057(2) 0.0513 1.0000 Uani
C106 0.6179(5) -0.2317(3) 0.8355(3) 0.0582 1.0000 Uani
C107 0.6056(5) -0.1288(3) 0.8812(3) 0.0526 1.0000 Uani
C108 0.5185(4) 0.0069(3) 0.8081(2) 0.0453 1.0000 Uani
C109 0.3157(5) -0.1009(3) 0.7339(2) 0.0488 1.0000 Uani
C110 0.4680(6) -0.1653(3) 0.9682(2) 0.0561 1.0000 Uani
C201 0.1251(4) 0.2719(3) 0.7248(2) 0.0346 1.0000 Uani
C202 -0.0743(4) 0.2637(3) 0.7828(2) 0.0437 1.0000 Uani
C203 -0.1502(4) 0.3910(3) 0.8018(2) 0.0487 1.0000 Uani
C204 0.0108(5) 0.4189(3) 0.8565(2) 0.0496 1.0000 Uani
C205 0.2037(4) 0.4335(3) 0.7978(2) 0.0424 1.0000 Uani
C206 0.1595(5) 0.5471(3) 0.7022(2) 0.0475 1.0000 Uani
C207 -0.0039(5) 0.5187(3) 0.6488(2) 0.0466 1.0000 Uani
C208 0.0769(4) 0.3910(3) 0.6307(2) 0.0416 1.0000 Uani
C209 0.2823(4) 0.3038(3) 0.7816(2) 0.0376 1.0000 Uani
C210 -0.1970(5) 0.5042(3) 0.7068(3) 0.0520 1.0000 Uani
H41 0.5431 0.2211 0.4177 0.062(2) 1.0000 Uiso
H51 0.7326 0.2975 0.5351 0.062(2) 1.0000 Uiso
H111 -0.0534 0.0999 0.7077 0.062(2) 1.0000 Uiso
H301 0.2321 0.0379 0.4841 0.062(2) 1.0000 Uiso
H302 0.0534 0.1316 0.5009 0.062(2) 1.0000 Uiso
H303 0.1854 0.1565 0.4114 0.042(2) 1.0000 Uiso
H1021 0.0201 -0.0352 0.8457 0.062(2) 1.0000 Uiso
H1022 0.1649 0.0331 0.8979 0.062(2) 1.0000 Uiso
H1031 0.1639 -0.1861 0.9831 0.062(2) 1.0000 Uiso
H1041 0.3183 -0.3641 0.9415 0.062(2) 1.0000 Uiso
H1042 0.1314 -0.2774 0.8683 0.062(2) 1.0000 Uiso
H1051 0.4117 -0.2953 0.7757 0.062(2) 1.0000 Uiso
H1061 0.7138 -0.2150 0.7906 0.062(2) 1.0000 Uiso
H1062 0.6655 -0.3105 0.8797 0.062(2) 1.0000 Uiso
H1071 0.7413 -0.1236 0.9020 0.062(2) 1.0000 Uiso
H1081 0.6000 0.0198 0.7548 0.062(2) 1.0000 Uiso
H1082 0.5267 0.0644 0.8428 0.062(2) 1.0000 Uiso
H1091 0.3943 -0.0793 0.6727 0.062(2) 1.0000 Uiso
H1092 0.1816 -0.1117 0.7157 0.062(2) 1.0000 Uiso
H1101 0.5402 -0.2563 1.0168 0.062(2) 1.0000 Uiso
H1102 0.4632 -0.0988 0.9970 0.062(2) 1.0000 Uiso
H2021 -0.1772 0.2507 0.7447 0.062(2) 1.0000 Uiso
H2022 -0.0496 0.1872 0.8434 0.062(2) 1.0000 Uiso
H2031 -0.2910 0.3804 0.8408 0.062(2) 1.0000 Uiso
H2041 -0.0359 0.4955 0.8667 0.062(2) 1.0000 Uiso
H2042 0.0452 0.3416 0.9209 0.062(2) 1.0000 Uiso
H2051 0.3059 0.4519 0.8361 0.062(2) 1.0000 Uiso
H2061 0.1172 0.6247 0.7120 0.062(2) 1.0000 Uiso
H2062 0.2943 0.5564 0.6636 0.062(2) 1.0000 Uiso
H2071 -0.0407 0.5984 0.5869 0.062(2) 1.0000 Uiso
H2081 0.2064 0.4100 0.5890 0.062(2) 1.0000 Uiso
H2082 -0.0295 0.3688 0.5978 0.062(2) 1.0000 Uiso
H2091 0.3159 0.2328 0.8410 0.062(2) 1.0000 Uiso
H2092 0.4179 0.3079 0.7505 0.062(2) 1.0000 Uiso
H2101 -0.3022 0.4883 0.6683 0.062(2) 1.0000 Uiso
H2102 -0.2421 0.5864 0.7120 0.062(2) 1.0000 Uiso

loop_
_atom_type_symbol
_atom_type_scat_dispersion_real
_atom_type_scat_dispersion_imag
_atom_type_scat_Cromer_Mann_a1
_atom_type_scat_Cromer_Mann_b1
_atom_type_scat_Cromer_Mann_a2
_atom_type_scat_Cromer_Mann_b2
_atom_type_scat_Cromer_Mann_a3
_atom_type_scat_Cromer_Mann_b3
_atom_type_scat_Cromer_Mann_a4
_atom_type_scat_Cromer_Mann_b4
_atom_type_scat_Cromer_Mann_c
_atom_type_scat_source
'C   ' 0.0020 0.0020 2.3100 20.8439 1.0200 10.2075 1.5886 0.5687 0.8650 51.6512 0.2156 International_Tables_Vol_IV_Table_2.2B
'H   ' 0.0000 0.0000 0.4930 10.5109 0.3229 26.1257 0.1402 3.1424 0.0408 57.7997 0.0030 International_Tables_Vol_IV_Table_2.2B
'O   ' 0.0080 0.0060 3.0485 13.2771 2.2868 5.7011 1.5463 0.3239 0.8670 32.9089 0.2508 International_Tables_Vol_IV_Table_2.2B

loop_
_geom_angle_atom_site_label_1
_geom_angle_atom_site_label_2
_geom_angle_atom_site_label_3
_geom_angle
_geom_angle_publ_flag
C2 O1 C5 106.6(2) yes
C10 O11 H111 104.9(2) no
O1 C2 C3 109.4(2) yes
O1 C2 C10 115.8(2) yes
C3 C2 C10 134.8(2) yes
C2 C3 C4 105.6(2) yes
C2 C3 C30 130.6(3) yes
C4 C3 C30 123.8(3) yes
C3 C4 C5 108.4(3) yes
C3 C4 H41 122.5(3) no
C5 C4 H41 128.2(3) no
O1 C5 C4 110.0(2) yes
O1 C5 H51 111.5(3) no
C4 C5 H51 138.1(3) no
O11 C10 C2 103.8(2) no
O11 C10 C101 106.2(2) no
C2 C10 C101 109.0(2) yes
O11 C10 C201 106.3(2) no
C2 C10 C201 109.3(2) yes
C101 C10 C201 120.9(2) yes
C3 C30 H301 112.8(3) no
C3 C30 H302 111.7(3) no
H301 C30 H302 116.9(4) no
C3 C30 H303 110.7(3) no
H301 C30 H303 97.4(3) no
H302 C30 H303 106.2(3) no
C10 C101 C102 112.0(2) no
C10 C101 C108 114.6(2) no
C102 C101 C108 108.2(2) no
C10 C101 C109 107.4(2) no
C102 C101 C109 107.6(2) no
C108 C101 C109 106.6(2) no
C101 C102 C103 111.4(2) no
C101 C102 H1021 107.9(2) no
C103 C102 H1021 108.7(2) no
C101 C102 H1022 108.9(2) no
C103 C102 H1022 109.6(3) no
H1021 C102 H1022 110.3(3) no
C102 C103 C104 110.2(3) no
C102 C103 C110 108.4(2) no
C104 C103 C110 110.3(3) no
C102 C103 H1031 103.2(3) no
C104 C103 H1031 107.4(3) no
C110 C103 H1031 117.0(3) no
C103 C104 C105 108.7(2) no
C103 C104 H1041 108.8(3) no
C105 C104 H1041 113.1(3) no
C103 C104 H1042 113.3(3) no
C105 C104 H1042 107.4(3) no
H1041 C104 H1042 105.6(3) no
C104 C105 C106 110.5(3) no
C104 C105 C109 109.1(3) no
C106 C105 C109 109.4(3) no
C104 C105 H1051 110.1(3) no
C106 C105 H1051 110.7(3) no
C109 C105 H1051 107.0(3) no
C105 C106 C107 109.5(3) no
C105 C106 H1061 118.0(4) no
C107 C106 H1061 106.9(3) no
C105 C106 H1062 108.0(3) no
C107 C106 H1062 107.9(3) no
H1061 C106 H1062 106.1(3) no
C106 C107 C108 109.2(3) no
C106 C107 C110 108.8(3) no
C108 C107 C110 110.5(3) no
C106 C107 H1071 111.6(3) no
C108 C107 H1071 108.0(3) no
C110 C107 H1071 108.7(3) no
C101 C108 C107 110.5(2) no
C101 C108 H1081 107.5(3) no
C107 C108 H1081 106.7(3) no
C101 C108 H1082 114.4(3) no
C107 C108 H1082 102.0(3) no
H1081 C108 H1082 115.4(3) no
C101 C109 C105 111.5(2) no
C101 C109 H1091 112.2(3) no
C105 C109 H1091 110.9(3) no
C101 C109 H1092 112.5(3) no
C105 C109 H1092 105.3(3) no
H1091 C109 H1092 104.1(3) no
C103 C110 C107 109.7(2) no
C103 C110 H1101 113.3(3) no
C107 C110 H1101 106.6(3) no
C103 C110 H1102 110.9(3) no
C107 C110 H1102 107.6(3) no
H1101 C110 H1102 108.4(3) no
C10 C201 C202 112.2(2) no
C10 C201 C208 108.0(2) no
C202 C201 C208 106.5(2) no
C10 C201 C209 115.0(2) no
C202 C201 C209 107.0(2) no
C208 C201 C209 107.9(2) no
C201 C202 C203 111.7(2) no
C201 C202 H2021 107.2(2) no
C203 C202 H2021 108.4(3) no
C201 C202 H2022 108.7(2) no
C203 C202 H2022 111.0(3) no
H2021 C202 H2022 109.9(3) no
C202 C203 C204 110.1(2) no
C202 C203 C210 109.0(3) no
C204 C203 C210 110.0(3) no
C202 C203 H2031 108.3(3) no
C204 C203 H2031 111.6(3) no
C210 C203 H2031 107.8(2) no
C203 C204 C205 109.0(2) no
C203 C204 H2041 109.1(3) no
C205 C204 H2041 109.3(3) no
C203 C204 H2042 110.6(3) no
C205 C204 H2042 108.4(3) no
H2041 C204 H2042 110.4(3) no
C204 C205 C206 110.0(2) no
C204 C205 C209 109.0(2) no
C206 C205 C209 110.3(2) no
C204 C205 H2051 106.6(3) no
C206 C205 H2051 110.7(2) no
C209 C205 H2051 110.1(2) no
C205 C206 C207 109.0(2) no
C205 C206 H2061 110.0(3) no
C207 C206 H2061 110.4(3) no
C205 C206 H2062 108.8(3) no
C207 C206 H2062 111.3(3) no
H2061 C206 H2062 107.3(3) no
C206 C207 C208 108.5(2) no
C206 C207 C210 110.2(3) no
C208 C207 C210 110.1(2) no
C206 C207 H2071 108.6(3) no
C208 C207 H2071 112.9(3) no
C210 C207 H2071 106.5(2) no
C201 C208 C207 111.9(2) no
C201 C208 H2081 112.3(2) no
C207 C208 H2081 105.3(2) no
C201 C208 H2082 105.5(2) no
C207 C208 H2082 109.8(2) no
H2081 C208 H2082 112.2(3) no
C201 C209 C205 111.0(2) no
C201 C209 H2091 110.8(2) no
C205 C209 H2091 110.8(2) no
C201 C209 H2092 112.6(2) no
C205 C209 H2092 109.9(2) no
H2091 C209 H2092 101.4(2) no
C203 C210 C207 109.1(2) no
C203 C210 H2101 112.1(3) no
C207 C210 H2101 107.8(3) no
C203 C210 H2102 114.5(3) no
C207 C210 H2102 105.6(3) no
H2101 C210 H2102 107.4(3) no

loop_
_geom_bond_atom_site_label_1
_geom_bond_atom_site_label_2
_geom_bond_distance
_geom_bond_publ_flag
O1 C2 1.378(3) yes
O1 C5 1.380(3) yes
O11 C10 1.434(3) no
O11 H111 0.785(2) no
C2 C3 1.364(4) yes
C2 C10 1.516(4) yes
C3 C4 1.429(4) yes
C3 C30 1.490(4) yes
C4 C5 1.314(4) yes
C4 H41 0.914(3) no
C5 H51 1.051(3) no
C10 C101 1.606(4) yes
C10 C201 1.604(4) yes
C30 H301 0.835(3) no
C30 H302 0.941(3) no
C30 H303 0.983(3) no
C101 C102 1.534(4) no
C101 C108 1.545(4) no
C101 C109 1.548(4) no
C102 C103 1.544(4) no
C102 H1021 1.075(3) no
C102 H1022 0.986(3) no
C103 C104 1.520(5) no
C103 C110 1.503(5) no
C103 H1031 0.895(3) no
C104 C105 1.518(5) no
C104 H1041 1.032(3) no
C104 H1042 1.013(3) no
C105 C106 1.515(5) no
C105 C109 1.540(4) no
C105 H1051 0.910(3) no
C106 C107 1.517(5) no
C106 H1061 0.898(4) no
C106 H1062 0.901(3) no
C107 C108 1.541(4) no
C107 C110 1.531(5) no
C107 H1071 0.989(3) no
C108 H1081 0.928(3) no
C108 H1082 0.966(3) no
C109 H1091 1.008(3) no
C109 H1092 0.985(3) no
C110 H1101 1.058(3) no
C110 H1102 0.974(3) no
C201 C202 1.552(4) no
C201 C208 1.550(4) no
C201 C209 1.544(3) no
C202 C203 1.534(4) no
C202 H2021 0.975(3) no
C202 H2022 0.993(3) no
C203 C204 1.518(5) no
C203 C210 1.527(5) no
C203 H2031 1.083(3) no
C204 C205 1.521(4) no
C204 H2041 0.915(3) no
C204 H2042 1.041(3) no
C205 C206 1.533(4) no
C205 C209 1.541(4) no
C205 H2051 1.004(3) no
C206 C207 1.521(4) no
C206 H2061 0.918(3) no
C206 H2062 1.045(3) no
C207 C208 1.536(4) no
C207 C210 1.517(4) no
C207 H2071 1.031(3) no
C208 H2081 1.047(3) no
C208 H2082 0.994(3) no
C209 H2091 0.959(3) no
C209 H2092 0.997(3) no
C210 H2101 1.006(3) no
C210 H2102 0.937(3) no
